data_7710210
loop_
_publ_author_name
'Nekrasova, Diana O.'
'Mentr\'e, Olivier'
'Siidra, Oleg I.'
'Henry, Natacha'
'Colmont, Marie'

_publ_section_title
;
 Multiple dimensionalities in A2M3(SO4)4 (A = Rb, Cs; M = Co, Ni)
 analogues
;
_journal_name_full 'Dalton Transactions'
_journal_paper_doi 10.1039/D1DT04202E
_journal_year 2022
_chemical_formula_moiety 'Co3 O16 Rb2 S4'
_chemical_formula_sum 'Co3 O16 Rb2 S4'
_chemical_formula_weight 731.97
_space_group_crystal_system monoclinic
_space_group_IT_number 14
_space_group_name_Hall '-P 2ybc'
_space_group_name_H-M_alt 'P 1 21/c 1'
_atom_sites_solution_primary direct
_audit_block_doi 10.25505/fiz.icsd.cc28v8m1
_audit_creation_date 2022-03-16
_audit_creation_method
;
Olex2 1.3
(compiled 2020.07.31 svn.rc2a77460 for OlexSys, GUI svn.r6145)
;
_audit_update_record
;
2022-03-29 deposited with the CCDC.	2022-04-19 downloaded from the CCDC.
;
_cell_angle_alpha 90
_cell_angle_beta 119.1660(10)
_cell_angle_gamma 90
_cell_formula_units_Z 2
_cell_length_a 9.3678(4)
_cell_length_b 8.6386(3)
_cell_length_c 9.3763(6)
_cell_measurement_reflns_used 2810
_cell_measurement_temperature 296.15
_cell_measurement_theta_max 47.320
_cell_measurement_theta_min 2.490
_cell_volume 662.57(6)
_computing_molecular_graphics 'Olex2 1.3 (Dolomanov et al., 2009)'
_computing_publication_material 'Olex2 1.3 (Dolomanov et al., 2009)'
_computing_structure_refinement 'XL  (Sheldrick, 2008)'
_computing_structure_solution 'SHELXS  (Sheldrick, 2008)'
_diffrn_ambient_temperature 296.15
_diffrn_detector 'Bruker APEX2 area detector'
_diffrn_detector_area_resol_mean 7.9
_diffrn_detector_type 'CCD area detector'
_diffrn_measured_fraction_theta_full 0.998
_diffrn_measured_fraction_theta_max 0.824
_diffrn_measurement_device 'three-circle diffractometer'
_diffrn_measurement_device_type 'Bruker APEX2 microsource'
_diffrn_measurement_method '\w and \f scans'
_diffrn_radiation_monochromator 'mirror optics'
_diffrn_radiation_probe x-ray
_diffrn_radiation_type MoK\a
_diffrn_radiation_wavelength 0.71073
_diffrn_reflns_av_R_equivalents 0.0516
_diffrn_reflns_av_unetI/netI 0.0546
_diffrn_reflns_Laue_measured_fraction_full 0.998
_diffrn_reflns_Laue_measured_fraction_max 0.824
_diffrn_reflns_limit_h_max 18
_diffrn_reflns_limit_h_min -16
_diffrn_reflns_limit_k_max 16
_diffrn_reflns_limit_k_min -17
_diffrn_reflns_limit_l_max 15
_diffrn_reflns_limit_l_min -17
_diffrn_reflns_number 20415
_diffrn_reflns_point_group_measured_fraction_full 0.998
_diffrn_reflns_point_group_measured_fraction_max 0.824
_diffrn_reflns_theta_full 25.242
_diffrn_reflns_theta_max 47.320
_diffrn_reflns_theta_min 2.490
_diffrn_source 'microfocus sealed X-ray tube'
_diffrn_source_type 'Incoatec I\ms'
_exptl_absorpt_coefficient_mu 11.736
_exptl_absorpt_correction_T_max 0.549
_exptl_absorpt_correction_T_min 0.367
_exptl_absorpt_correction_type multi-scan
_exptl_absorpt_process_details 'SADABS-2016/2 (Bruker,2016/2) was used for absorption correction.'
_exptl_crystal_colour 'bluish violet'
_exptl_crystal_colour_modifier bluish
_exptl_crystal_colour_primary violet
_exptl_crystal_density_diffrn 3.669
_exptl_crystal_description block
_exptl_crystal_F_000 694
_exptl_crystal_size_max 0.11
_exptl_crystal_size_mid 0.07
_exptl_crystal_size_min 0.05
_refine_diff_density_max 1.097
_refine_diff_density_min -2.137
_refine_diff_density_rms 0.237
_refine_ls_extinction_method none
_refine_ls_goodness_of_fit_ref 1.013
_refine_ls_hydrogen_treatment undef
_refine_ls_matrix_type full
_refine_ls_number_parameters 115
_refine_ls_number_reflns 5064
_refine_ls_number_restraints 0
_refine_ls_restrained_S_all 1.013
_refine_ls_R_factor_all 0.0714
_refine_ls_R_factor_gt 0.0365
_refine_ls_shift/su_max 0.002
_refine_ls_shift/su_mean 0.000
_refine_ls_structure_factor_coef Fsqd
_refine_ls_weighting_details 'w=1/[\s^2^(Fo^2^)+(0.0290P)^2^] where P=(Fo^2^+2Fc^2^)/3'
_refine_ls_weighting_scheme calc
_refine_ls_wR_factor_gt 0.0655
_refine_ls_wR_factor_ref 0.0742
_reflns_Friedel_coverage 0.000
_reflns_number_gt 3475
_reflns_number_total 5064
_reflns_threshold_expression 'I > 2\s(I)'
_cod_data_source_file d1dt04202e1.cif
_cod_data_source_block rb2co3(so4)4
_cod_database_code 7710210
_shelx_shelxl_version_number 2018/3
_shelx_space_group_comment
;
The symmetry employed for this shelxl refinement is uniquely defined
by the following loop, which should always be used as a source of
symmetry information in preference to the above space-group names.
They are only intended as comments.
;
_shelx_estimated_absorpt_t_max 0.591
_shelx_estimated_absorpt_t_min 0.358
_olex2_refinement_description
;
;
_olex2_submission_special_instructions 'No special instructions were received'

loop_
_space_group_symop_operation_xyz
'x, y, z'
'-x, y+1/2, -z+1/2'
'-x, -y, -z'
'x, -y-1/2, z-1/2'

loop_
_atom_site_label
_atom_site_type_symbol
_atom_site_fract_x
_atom_site_fract_y
_atom_site_fract_z
_atom_site_U_iso_or_equiv
_atom_site_adp_type
_atom_site_occupancy
_atom_site_site_symmetry_order
_atom_site_calc_flag
_atom_site_refinement_flags_posn
_atom_site_refinement_flags_adp
_atom_site_refinement_flags_occupancy
_atom_site_disorder_assembly
_atom_site_disorder_group
Rb1 Rb 1.16213(3) 1.16676(3) 0.10347(3) 0.02416(6) Uani 1 1 d . . . . .
Co1 Co 0.500000 1.000000 0.000000 0.00902(6) Uani 1 2 d S . P . .
Co2 Co 0.74776(3) 1.37387(3) 0.01363(3) 0.00999(5) Uani 1 1 d . . . . .
S1 S 0.48255(5) 0.83819(4) 0.31065(5) 0.00771(7) Uani 1 1 d . . . . .
S2 S 0.88459(5) 1.06797(5) 0.24608(5) 0.00813(7) Uani 1 1 d . . . . .
O1 O 0.35221(17) 0.90909(16) 0.33224(18) 0.0151(2) Uani 1 1 d . . . . .
O2 O 0.36377(16) 0.42460(16) 0.10040(18) 0.0152(2) Uani 1 1 d . . . . .
O3 O 0.95590(16) 1.49413(18) 0.19359(19) 0.0191(3) Uani 1 1 d . . . . .
O4 O 0.87510(16) 1.18441(16) 0.12704(17) 0.0148(2) Uani 1 1 d . . . . .
O5 O 0.51181(17) 0.67700(15) 0.36682(18) 0.0148(2) Uani 1 1 d . . . . .
O6 O 0.87066(18) 1.14311(17) 0.37888(18) 0.0170(3) Uani 1 1 d . . . . .
O7 O 0.75348(15) 0.95261(15) 0.16165(17) 0.0134(2) Uani 1 1 d . . . . .
O8 O 0.43493(16) 0.83293(16) 0.13419(16) 0.0137(2) Uani 1 1 d . . . . .

loop_
_atom_site_aniso_label
_atom_site_aniso_U_11
_atom_site_aniso_U_22
_atom_site_aniso_U_33
_atom_site_aniso_U_23
_atom_site_aniso_U_13
_atom_site_aniso_U_12
Rb1 0.01776(8) 0.02474(10) 0.03603(13) 0.00443(9) 0.01784(8) 0.00042(7)
Co1 0.01036(12) 0.00826(12) 0.00941(14) -0.00142(11) 0.00556(11) -0.00063(10)
Co2 0.00978(9) 0.01059(9) 0.01074(11) 0.00273(8) 0.00588(8) 0.00203(7)
S1 0.00817(13) 0.00818(14) 0.00761(16) -0.00006(13) 0.00451(12) -0.00049(12)
S2 0.00758(14) 0.00909(15) 0.00784(17) 0.00084(13) 0.00386(12) 0.00035(12)
O1 0.0152(5) 0.0167(6) 0.0190(7) 0.0003(5) 0.0128(5) 0.0023(5)
O2 0.0124(5) 0.0151(6) 0.0180(7) 0.0064(5) 0.0074(5) 0.0054(4)
O3 0.0119(5) 0.0238(7) 0.0203(7) -0.0086(6) 0.0069(5) -0.0080(5)
O4 0.0160(5) 0.0145(5) 0.0165(6) 0.0080(5) 0.0101(5) 0.0043(5)
O5 0.0186(6) 0.0100(5) 0.0174(7) 0.0051(5) 0.0100(5) 0.0012(4)
O6 0.0203(6) 0.0199(6) 0.0159(7) -0.0079(5) 0.0127(5) -0.0070(5)
O7 0.0121(5) 0.0122(5) 0.0148(6) -0.0025(5) 0.0057(4) -0.0032(4)
O8 0.0158(5) 0.0174(6) 0.0080(6) -0.0001(5) 0.0060(4) -0.0026(5)

loop_
_atom_type_symbol
_atom_type_description
_atom_type_scat_dispersion_real
_atom_type_scat_dispersion_imag
_atom_type_scat_source
Co Co 0.3494 0.9721 'International Tables Vol C Tables 4.2.6.8 and 6.1.1.4'
O O 0.0106 0.0060 'International Tables Vol C Tables 4.2.6.8 and 6.1.1.4'
Rb Rb -0.9393 2.9676 'International Tables Vol C Tables 4.2.6.8 and 6.1.1.4'
S S 0.1246 0.1234 'International Tables Vol C Tables 4.2.6.8 and 6.1.1.4'

loop_
_geom_angle_atom_site_label_1
_geom_angle_atom_site_label_2
_geom_angle_atom_site_label_3
_geom_angle
_geom_angle_site_symmetry_1
_geom_angle_site_symmetry_3
_geom_angle_publ_flag
S1 Rb1 S2 146.594(13) 2_755 . ?
S1 Rb1 S2 97.447(11) 2_755 3_775 ?
S1 Rb1 O3 112.07(2) 2_755 4_585 ?
S2 Rb1 S2 114.165(9) . 3_775 ?
S2 Rb1 O3 101.33(2) . 4_585 ?
O1 Rb1 S1 88.98(3) 1_655 2_755 ?
O1 Rb1 S2 80.86(3) 1_655 . ?
O1 Rb1 S2 89.97(3) 1_655 3_775 ?
O1 Rb1 O3 107.27(4) 1_655 4_585 ?
O1 Rb1 O3 56.99(4) 1_655 2_745 ?
O1 Rb1 O7 91.82(4) 1_655 3_775 ?
O1 Rb1 O7 102.88(4) 1_655 2_755 ?
O2 Rb1 S1 25.82(3) 1_665 2_755 ?
O2 Rb1 S2 101.93(3) 1_665 3_775 ?
O2 Rb1 S2 141.13(3) 1_665 . ?
O2 Rb1 O1 114.22(4) 1_665 1_655 ?
O2 Rb1 O3 107.07(4) 1_665 4_585 ?
O2 Rb1 O3 144.84(4) 1_665 2_745 ?
O2 Rb1 O5 47.99(4) 1_665 2_755 ?
O2 Rb1 O6 86.99(4) 1_665 4_585 ?
O2 Rb1 O7 57.74(4) 1_665 2_755 ?
O2 Rb1 O7 80.15(4) 1_665 3_775 ?
O3 Rb1 S1 133.65(3) 2_745 2_755 ?
O3 Rb1 S2 23.92(3) 2_745 . ?
O3 Rb1 S2 22.99(2) 4_585 3_775 ?
O3 Rb1 S2 111.50(3) 2_745 3_775 ?
O3 Rb1 O3 107.97(3) 2_745 4_585 ?
O3 Rb1 O7 130.54(4) 2_745 3_775 ?
O3 Rb1 O7 89.47(4) 2_745 2_755 ?
O4 Rb1 S1 146.25(3) . 2_755 ?
O4 Rb1 S2 23.12(3) . . ?
O4 Rb1 S2 113.31(3) . 3_775 ?
O4 Rb1 O1 103.98(4) . 1_655 ?
O4 Rb1 O2 127.32(4) . 1_665 ?
O4 Rb1 O3 93.91(4) . 4_585 ?
O4 Rb1 O3 47.03(4) . 2_745 ?
O4 Rb1 O5 170.03(4) . 2_755 ?
O4 Rb1 O6 56.36(4) . 4_585 ?
O4 Rb1 O7 79.96(4) . 2_755 ?
O4 Rb1 O7 134.69(4) . 3_775 ?
O5 Rb1 S1 25.79(3) 2_755 2_755 ?
O5 Rb1 S2 76.60(3) 2_755 3_775 ?
O5 Rb1 S2 152.89(3) 2_755 . ?
O5 Rb1 O1 74.13(4) 2_755 1_655 ?
O5 Rb1 O3 129.78(4) 2_755 2_745 ?
O5 Rb1 O3 95.99(4) 2_755 4_585 ?
O5 Rb1 O6 126.92(4) 2_755 4_585 ?
O5 Rb1 O7 55.25(4) 2_755 3_775 ?
O5 Rb1 O7 90.86(3) 2_755 2_755 ?
O6 Rb1 S1 112.54(3) 4_585 2_755 ?
O6 Rb1 S2 79.23(3) 4_585 . ?
O6 Rb1 S2 90.23(3) 4_585 3_775 ?
O6 Rb1 O1 158.25(4) 4_585 1_655 ?
O6 Rb1 O3 103.03(4) 4_585 2_745 ?
O6 Rb1 O3 68.51(4) 4_585 4_585 ?
O6 Rb1 O7 96.82(4) 4_585 3_775 ?
O6 Rb1 O7 83.90(4) 4_585 2_755 ?
O7 Rb1 S1 66.71(2) 2_755 2_755 ?
O7 Rb1 S1 74.42(2) 3_775 2_755 ?
O7 Rb1 S2 159.01(3) 2_755 3_775 ?
O7 Rb1 S2 137.18(3) 3_775 . ?
O7 Rb1 S2 23.14(2) 3_775 3_775 ?
O7 Rb1 S2 84.58(3) 2_755 . ?
O7 Rb1 O3 149.82(3) 2_755 4_585 ?
O7 Rb1 O3 40.81(3) 3_775 4_585 ?
O7 Rb1 O7 137.84(4) 3_775 2_755 ?
Rb1 Co1 Rb1 180.0 1_455 3_775 ?
O5 Co1 Rb1 44.49(4) 2_655 1_455 ?
O5 Co1 Rb1 135.51(4) 4_575 1_455 ?
O5 Co1 Rb1 135.51(4) 2_655 3_775 ?
O5 Co1 Rb1 44.49(4) 4_575 3_775 ?
O5 Co1 O5 180.00(7) 4_575 2_655 ?
O5 Co1 O7 94.78(5) 2_655 . ?
O5 Co1 O7 94.78(5) 4_575 3_675 ?
O5 Co1 O7 85.22(5) 2_655 3_675 ?
O5 Co1 O7 85.22(5) 4_575 . ?
O5 Co1 O8 91.69(5) 2_655 . ?
O5 Co1 O8 88.32(5) 2_655 3_675 ?
O5 Co1 O8 88.31(5) 4_575 . ?
O5 Co1 O8 91.68(5) 4_575 3_675 ?
O7 Co1 Rb1 50.84(4) . 3_775 ?
O7 Co1 Rb1 129.16(4) . 1_455 ?
O7 Co1 Rb1 50.84(4) 3_675 1_455 ?
O7 Co1 Rb1 129.16(4) 3_675 3_775 ?
O7 Co1 O7 180.0 . 3_675 ?
O7 Co1 O8 90.55(5) 3_675 . ?
O7 Co1 O8 90.55(5) . 3_675 ?
O7 Co1 O8 89.45(5) 3_675 3_675 ?
O7 Co1 O8 89.45(5) . . ?
O8 Co1 Rb1 67.86(4) . 1_455 ?
O8 Co1 Rb1 112.14(4) . 3_775 ?
O8 Co1 Rb1 112.14(4) 3_675 1_455 ?
O8 Co1 Rb1 67.86(4) 3_675 3_775 ?
O8 Co1 O8 180.0 . 3_675 ?
Rb1 Co2 Rb1 109.080(6) . 2_755 ?
O1 Co2 Rb1 129.71(4) 2_655 . ?
O1 Co2 Rb1 44.02(4) 2_655 2_755 ?
O1 Co2 O3 85.80(6) 2_655 . ?
O1 Co2 O8 94.25(5) 2_655 3_675 ?
O2 Co2 Rb1 133.78(4) 3_675 . ?
O2 Co2 Rb1 76.62(4) 3_675 2_755 ?
O2 Co2 O1 87.17(6) 3_675 2_655 ?
O2 Co2 O3 92.08(6) 3_675 . ?
O2 Co2 O6 92.03(6) 3_675 4_585 ?
O2 Co2 O8 107.09(5) 3_675 3_675 ?
O3 Co2 Rb1 44.83(4) . 2_755 ?
O3 Co2 Rb1 68.19(4) . . ?
O3 Co2 O8 160.82(6) . 3_675 ?
O4 Co2 Rb1 102.89(4) . 2_755 ?
O4 Co2 Rb1 41.46(4) . . ?
O4 Co2 O1 95.94(6) . 2_655 ?
O4 Co2 O2 174.95(5) . 3_675 ?
O4 Co2 O3 84.21(6) . . ?
O4 Co2 O6 84.39(6) . 4_585 ?
O4 Co2 O8 76.69(5) . 3_675 ?
O6 Co2 Rb1 129.03(4) 4_585 2_755 ?
O6 Co2 Rb1 47.70(4) 4_585 . ?
O6 Co2 O1 172.96(6) 4_585 2_655 ?
O6 Co2 O3 87.23(6) 4_585 . ?
O6 Co2 O8 92.67(5) 4_585 3_675 ?
O8 Co2 Rb1 97.79(3) 3_675 . ?
O8 Co2 Rb1 138.27(3) 3_675 2_755 ?
Rb1 S1 Rb1 150.814(13) 2_745 1_455 ?
O1 S1 Rb1 43.33(6) . 1_455 ?
O1 S1 Rb1 160.91(6) . 2_745 ?
O1 S1 O2 111.18(8) . 2_655 ?
O1 S1 O5 111.70(8) . . ?
O1 S1 O8 110.33(8) . . ?
O2 S1 Rb1 60.37(6) 2_655 2_745 ?
O2 S1 Rb1 102.53(6) 2_655 1_455 ?
O2 S1 O8 109.05(8) 2_655 . ?
O5 S1 Rb1 146.63(6) . 1_455 ?
O5 S1 Rb1 60.39(6) . 2_745 ?
O5 S1 O2 108.59(8) . 2_655 ?
O5 S1 O8 105.80(8) . . ?
O8 S1 Rb1 88.75(6) . 2_745 ?
O8 S1 Rb1 74.18(6) . 1_455 ?
Rb1 S2 Rb1 147.012(11) 3_775 4_586 ?
Rb1 S2 Rb1 81.103(9) 3_775 2_745 ?
Rb1 S2 Rb1 65.835(9) . 3_775 ?
Rb1 S2 Rb1 82.926(10) . 4_586 ?
Rb1 S2 Rb1 111.548(11) 4_586 2_745 ?
Rb1 S2 Rb1 126.044(12) . 2_745 ?
O3 S2 Rb1 56.89(6) 2_745 . ?
O3 S2 Rb1 76.15(7) 2_745 3_775 ?
O3 S2 Rb1 75.07(6) 2_745 2_745 ?
O3 S2 Rb1 78.05(7) 2_745 4_586 ?
O3 S2 O4 105.32(8) 2_745 . ?
O3 S2 O6 111.23(9) 2_745 . ?
O3 S2 O7 109.84(9) 2_745 . ?
O4 S2 Rb1 76.42(6) . 3_775 ?
O4 S2 Rb1 91.08(6) . 4_586 ?
O4 S2 Rb1 156.60(6) . 2_745 ?
O4 S2 Rb1 48.45(5) . . ?
O4 S2 O7 109.12(8) . . ?
O6 S2 Rb1 126.65(6) . . ?
O6 S2 Rb1 167.41(6) . 3_775 ?
O6 S2 Rb1 45.33(6) . 4_586 ?
O6 S2 Rb1 90.82(6) . 2_745 ?
O6 S2 O4 110.12(9) . . ?
O6 S2 O7 111.05(8) . . ?
O7 S2 Rb1 154.55(6) . 4_586 ?
O7 S2 Rb1 121.97(6) . . ?
O7 S2 Rb1 51.31(6) . 2_745 ?
O7 S2 Rb1 56.36(6) . 3_775 ?
Co2 O1 Rb1 106.99(5) 2_645 1_455 ?
S1 O1 Rb1 117.09(7) . 1_455 ?
S1 O1 Co2 135.90(9) . 2_645 ?
Co2 O2 Rb1 119.02(5) 3_675 1_445 ?
S1 O2 Rb1 93.80(6) 2_645 1_445 ?
S1 O2 Co2 147.15(9) 2_645 3_675 ?
Rb1 O3 Rb1 72.04(3) 2_755 4_586 ?
Co2 O3 Rb1 105.40(5) . 2_755 ?
Co2 O3 Rb1 117.51(6) . 4_586 ?
S2 O3 Rb1 99.20(7) 2_755 2_755 ?
S2 O3 Rb1 80.86(6) 2_755 4_586 ?
S2 O3 Co2 152.82(10) 2_755 . ?
Co2 O4 Rb1 110.41(5) . . ?
S2 O4 Rb1 108.43(7) . . ?
S2 O4 Co2 139.67(9) . . ?
Co1 O5 Rb1 106.75(5) 2_645 2_745 ?
S1 O5 Rb1 93.82(6) . 2_745 ?
S1 O5 Co1 152.58(10) . 2_645 ?
Co2 O6 Rb1 101.27(5) 4_586 4_586 ?
S2 O6 Rb1 114.32(7) . 4_586 ?
S2 O6 Co2 141.87(9) . 4_586 ?
Rb1 O7 Rb1 102.90(4) 3_775 2_745 ?
Co1 O7 Rb1 117.34(5) . 2_745 ?
Co1 O7 Rb1 97.06(5) . 3_775 ?
S2 O7 Rb1 107.17(7) . 2_745 ?
S2 O7 Rb1 100.50(6) . 3_775 ?
S2 O7 Co1 126.54(8) . . ?
Co1 O8 Co2 118.71(6) . 3_675 ?
S1 O8 Co1 127.02(8) . . ?
S1 O8 Co2 114.11(7) . 3_675 ?

loop_
_geom_bond_atom_site_label_1
_geom_bond_atom_site_label_2
_geom_bond_distance
_geom_bond_site_symmetry_2
_geom_bond_publ_flag
Rb1 S1 3.3628(5) 2_755 ?
Rb1 S2 3.6942(5) 3_775 ?
Rb1 S2 3.5587(5) . ?
Rb1 O1 3.0006(14) 1_655 ?
Rb1 O2 2.9297(14) 1_665 ?
Rb1 O3 3.0195(15) 2_745 ?
Rb1 O3 3.6328(16) 4_585 ?
Rb1 O4 2.8073(13) . ?
Rb1 O5 2.9302(14) 2_755 ?
Rb1 O6 2.9972(14) 4_585 ?
Rb1 O7 3.1279(14) 3_775 ?
Rb1 O7 3.1425(14) 2_755 ?
Co1 O5 2.0111(13) 4_575 ?
Co1 O5 2.0111(13) 2_655 ?
Co1 O7 2.1437(13) . ?
Co1 O7 2.1437(13) 3_675 ?
Co1 O8 2.1875(13) . ?
Co1 O8 2.1875(13) 3_675 ?
Co2 O1 2.0922(14) 2_655 ?
Co2 O2 2.0437(13) 3_675 ?
Co2 O3 2.1264(14) . ?
Co2 O4 1.9990(13) . ?
Co2 O6 2.0883(14) 4_585 ?
Co2 O8 2.3936(13) 3_675 ?
S1 O1 1.4656(13) . ?
S1 O2 1.4680(13) 2_655 ?
S1 O5 1.4665(13) . ?
S1 O8 1.4897(14) . ?
S2 O3 1.4614(14) 2_745 ?
S2 O4 1.4727(14) . ?
S2 O6 1.4654(15) . ?
S2 O7 1.4767(13) . ?

loop_
_geom_torsion_atom_site_label_1
_geom_torsion_atom_site_label_2
_geom_torsion_atom_site_label_3
_geom_torsion_atom_site_label_4
_geom_torsion
_geom_torsion_site_symmetry_1
_geom_torsion_site_symmetry_2
_geom_torsion_site_symmetry_3
_geom_torsion_site_symmetry_4
_geom_torsion_publ_flag
Rb1 S1 O1 Rb1 145.81(13) 2_745 . . 1_455 ?
Rb1 S1 O1 Co2 -36.0(3) 2_745 . . 2_645 ?
Rb1 S1 O1 Co2 178.18(18) 1_455 . . 2_645 ?
Rb1 S1 O5 Rb1 164.32(7) 1_455 . . 2_745 ?
Rb1 S1 O5 Co1 -56.6(3) 1_455 . . 2_645 ?
Rb1 S1 O5 Co1 139.1(2) 2_745 . . 2_645 ?
Rb1 S1 O8 Co1 -84.29(9) 2_745 . . . ?
Rb1 S1 O8 Co1 71.75(8) 1_455 . . . ?
Rb1 S1 O8 Co2 -103.62(7) 1_455 . . 3_675 ?
Rb1 S1 O8 Co2 100.34(6) 2_745 . . 3_675 ?
Rb1 S2 O4 Rb1 -86.08(14) 2_745 . . . ?
Rb1 S2 O4 Rb1 79.55(5) 4_586 . . . ?
Rb1 S2 O4 Rb1 -69.59(5) 3_775 . . . ?
Rb1 S2 O4 Co2 -163.88(18) . . . . ?
Rb1 S2 O4 Co2 -84.32(13) 4_586 . . . ?
Rb1 S2 O4 Co2 110.04(16) 2_745 . . . ?
Rb1 S2 O4 Co2 126.53(14) 3_775 . . . ?
Rb1 S2 O6 Rb1 -17.93(11) . . . 4_586 ?
Rb1 S2 O6 Rb1 170.0(2) 3_775 . . 4_586 ?
Rb1 S2 O6 Rb1 120.15(6) 2_745 . . 4_586 ?
Rb1 S2 O6 Co2 -175.36(10) . . . 4_586 ?
Rb1 S2 O6 Co2 12.5(4) 3_775 . . 4_586 ?
Rb1 S2 O6 Co2 -157.4(2) 4_586 . . 4_586 ?
Rb1 S2 O6 Co2 -37.27(15) 2_745 . . 4_586 ?
Rb1 S2 O7 Rb1 5.73(7) . . . 3_775 ?
Rb1 S2 O7 Rb1 -107.15(6) 2_745 . . 3_775 ?
Rb1 S2 O7 Rb1 -161.15(9) 4_586 . . 3_775 ?
Rb1 S2 O7 Rb1 112.88(5) . . . 2_745 ?
Rb1 S2 O7 Rb1 -54.01(15) 4_586 . . 2_745 ?
Rb1 S2 O7 Rb1 107.15(6) 3_775 . . 2_745 ?
Rb1 S2 O7 Co1 -101.30(9) . . . . ?
Rb1 S2 O7 Co1 91.81(15) 4_586 . . . ?
Rb1 S2 O7 Co1 -107.03(11) 3_775 . . . ?
Rb1 S2 O7 Co1 145.82(13) 2_745 . . . ?
O1 S1 O5 Rb1 -160.69(7) . . . 2_745 ?
O1 S1 O5 Co1 -21.6(2) . . . 2_645 ?
O1 S1 O8 Co1 96.05(10) . . . . ?
O1 S1 O8 Co2 -79.31(9) . . . 3_675 ?
O2 S1 O1 Rb1 85.88(10) 2_655 . . 1_455 ?
O2 S1 O1 Co2 -95.94(13) 2_655 . . 2_645 ?
O2 S1 O5 Rb1 -37.72(8) 2_655 . . 2_745 ?
O2 S1 O5 Co1 101.4(2) 2_655 . . 2_645 ?
O2 S1 O8 Co1 -26.34(12) 2_655 . . . ?
O2 S1 O8 Co2 158.29(7) 2_655 . . 3_675 ?
O3 S2 O4 Rb1 1.65(10) 2_745 . . . ?
O3 S2 O4 Co2 -162.23(13) 2_745 . . . ?
O3 S2 O6 Rb1 45.87(10) 2_745 . . 4_586 ?
O3 S2 O6 Co2 -111.56(15) 2_745 . . 4_586 ?
O3 S2 O7 Rb1 -56.92(8) 2_745 . . 3_775 ?
O3 S2 O7 Rb1 50.23(9) 2_745 . . 2_745 ?
O3 S2 O7 Co1 -163.95(9) 2_745 . . . ?
O4 S2 O6 Rb1 -70.50(9) . . . 4_586 ?
O4 S2 O6 Co2 132.08(14) . . . 4_586 ?
O4 S2 O7 Rb1 58.06(8) . . . 3_775 ?
O4 S2 O7 Rb1 165.21(6) . . . 2_745 ?
O4 S2 O7 Co1 -48.98(12) . . . . ?
O5 S1 O1 Rb1 -152.64(8) . . . 1_455 ?
O5 S1 O1 Co2 25.54(16) . . . 2_645 ?
O5 S1 O8 Co1 -142.97(9) . . . . ?
O5 S1 O8 Co2 41.66(9) . . . 3_675 ?
O6 S2 O4 Rb1 121.66(8) . . . . ?
O6 S2 O4 Co2 -42.22(16) . . . . ?
O6 S2 O7 Rb1 -73.23(9) . . . 2_745 ?
O6 S2 O7 Rb1 179.62(7) . . . 3_775 ?
O6 S2 O7 Co1 72.59(12) . . . . ?
O7 S2 O4 Rb1 -116.21(7) . . . . ?
O7 S2 O4 Co2 79.91(15) . . . . ?
O7 S2 O6 Rb1 168.52(7) . . . 4_586 ?
O7 S2 O6 Co2 11.10(18) . . . 4_586 ?
O8 S1 O1 Rb1 -35.25(10) . . . 1_455 ?
O8 S1 O1 Co2 142.93(11) . . . 2_645 ?
O8 S1 O5 Rb1 79.23(7) . . . 2_745 ?
O8 S1 O5 Co1 -141.6(2) . . . 2_645 ?
